data_1530742
loop_
_publ_author_name
'Serezhkin, V.N.'
'Kovba, L.M.'
'Trunov, V.K.'

_publ_section_title
;
 About the structure of U O2 Mo O4
;
_journal_name_full Radiokhimiya
_journal_page_first 659
_journal_page_last 659
_journal_volume 13
_journal_year 1971
_chemical_formula_sum 'Mo U'
_chemical_name_systematic 'U O2 Mo O4'
_space_group_IT_number 14
_symmetry_space_group_name_Hall '-P 2ybc'
_symmetry_space_group_name_H-M 'P 1 21/c 1'
_cell_angle_alpha 90
_cell_angle_beta 104.57
_cell_angle_gamma 90
_cell_formula_units_Z 4
_cell_length_a 7.195
_cell_length_b 5.484
_cell_length_c 13.58
_cell_volume 518.599
_citation_journal_id_ASTM RADKAU
_cod_data_source_file Serezhkin_RADKAU_1971_953.cif
_cod_data_source_block Mo1U1
_cod_original_cell_volume 518.5995
_cod_original_formula_sum 'Mo1 U1'
_cod_database_code 1530742

loop_
_symmetry_equiv_pos_as_xyz
x,y,z
-x,y+1/2,-z+1/2
-x,-y,-z
x,-y-1/2,z-1/2

loop_
_atom_site_label
_atom_site_type_symbol
_atom_site_fract_x
_atom_site_fract_y
_atom_site_fract_z
_atom_site_occupancy
_atom_site_U_iso_or_equiv
Mo1 Mo+6 0.699 0.081 0.392 1 0.0
U1 U+6 0.169 0.17 0.853 1 0.0
